data_9001221
loop_
_publ_author_name
'Alexander, V. D.'

_publ_section_title
;
 Iron distribution in staurolite at room and low temperatures
 sample at room temperature
;
_journal_name_full 'American Mineralogist'
_journal_page_first 610
_journal_page_last 619
_journal_volume 74
_journal_year 1989
_chemical_formula_sum 'Al4.499 Fe0.581 H Mg0.233 Mn0.02 O12 Si1.804 Ti0.022 Zn0.163'
_chemical_name_mineral Staurolite
_space_group_IT_number 12
_symmetry_space_group_name_Hall '-C 2y'
_symmetry_space_group_name_H-M 'C 1 2/m 1'
_cell_angle_alpha 90
_cell_angle_beta 90.38
_cell_angle_gamma 90
_cell_formula_units_Z 4
_cell_length_a 7.865
_cell_length_b 16.580
_cell_length_c 5.668
_cell_volume 739.101
_database_code_amcsd 0001245
_exptl_crystal_density_diffrn 3.738
_cod_original_formula_sum 'Fe.581 Mg.233 Zn.163 Ti.022 Al4.499 Si1.804 Mn.02 O12 H'
_cod_database_code 9001221

loop_
_space_group_symop_operation_xyz
x,y,z
1/2+x,1/2+y,z
x,-y,z
1/2+x,1/2-y,z
-x,y,-z
1/2-x,1/2+y,-z
-x,-y,-z
1/2-x,1/2-y,-z

loop_
_atom_site_aniso_label
_atom_site_aniso_U_11
_atom_site_aniso_U_22
_atom_site_aniso_U_33
_atom_site_aniso_U_12
_atom_site_aniso_U_13
_atom_site_aniso_U_23
Fe 0.01500 0.00650 0.01640 0.00000 -0.00030 0.00000
Mg 0.01500 0.00650 0.01640 0.00000 -0.00030 0.00000
Zn 0.01500 0.00650 0.01640 0.00000 -0.00030 0.00000
Ti 0.01500 0.00650 0.01640 0.00000 -0.00030 0.00000
Al1 0.01500 0.00650 0.01640 0.00000 -0.00030 0.00000
Si 0.00400 0.00630 0.00400 0.00000 0.00000 -0.00010
Al3 0.00400 0.00630 0.00400 0.00000 0.00000 -0.00010
Al1A 0.00290 0.00480 0.00090 0.00000 -0.00020 0.00000
Al1B 0.00380 0.00580 0.00180 0.00000 0.00060 0.00000
Al2 0.00390 0.00600 0.00520 -0.00020 -0.00010 0.00010
Al3A 0.00780 0.00860 0.00880 0.00000 0.00260 0.00000
Fe3A 0.00780 0.00860 0.00880 0.00000 0.00260 0.00000
Al3B 0.00520 0.00650 0.00810 0.00000 -0.00310 0.00000
Fe3B 0.00520 0.00650 0.00810 0.00000 -0.00310 0.00000
O1A 0.01260 0.00800 0.00750 0.00000 0.00160 0.00000
O-H1B 0.01530 0.00890 0.00830 0.00000 0.00020 0.00000
O2A 0.00710 0.00870 0.00610 0.00030 -0.00020 -0.00050
O2B 0.00790 0.00880 0.00560 -0.00030 0.00040 0.00090
O3 0.00630 0.01000 0.01190 0.00030 0.00000 -0.00040
O4 0.00720 0.00830 0.00590 0.00070 -0.00010 0.00030
O5 0.00490 0.00900 0.00460 -0.00110 -0.00010 0.00000

loop_
_atom_site_label
_atom_site_fract_x
_atom_site_fract_y
_atom_site_fract_z
_atom_site_occupancy
_atom_site_U_iso_or_equiv
Fe 0.38970 0.00000 0.24710 0.53500 ?
Mg 0.38970 0.00000 0.24710 0.23300 ?
Zn 0.38970 0.00000 0.24710 0.16300 ?
Ti 0.38970 0.00000 0.24710 0.02200 ?
Al1 0.38970 0.00000 0.24710 0.01800 ?
Si 0.13420 0.16620 0.24820 0.90200 ?
Al3 0.13420 0.16620 0.24820 0.09800 ?
Al1A 0.50000 0.17510 0.00000 0.95000 ?
Al1B 0.50000 0.17490 0.50000 0.96000 ?
Al2 0.26280 0.41040 0.25180 0.97000 ?
Al3A 0.00000 0.00000 0.00000 0.57200 ?
Fe3A 0.00000 0.00000 0.00000 0.04800 ?
Al3B 0.00000 0.00000 0.50000 0.29800 ?
Fe3B 0.00000 0.00000 0.50000 0.02300 ?
Mn1 0.50000 0.00000 0.00000 0.02500 0.00190
Fe1 0.50000 0.00000 0.00000 0.01500 0.00190
Mn2 0.50000 0.00000 0.50000 0.01500 0.01750
Fe2 0.50000 0.00000 0.50000 0.00500 0.01750
O1A 0.23280 0.00000 0.96280 1.00000 ?
O-H1B 0.23580 0.00000 0.53390 1.00000 ?
O2A 0.25580 0.16140 0.01520 1.00000 ?
O2B 0.25450 0.16100 0.48350 1.00000 ?
O3 0.00150 0.08890 0.24470 1.00000 ?
O4 0.02180 0.24930 0.24930 1.00000 ?
O5 0.52700 0.09960 0.24950 1.00000 ?

loop_
_cod_changelog_entry_id
_cod_changelog_entry_author
_cod_changelog_entry_date
_cod_changelog_entry_text
1
;cod-tools version 3.10.1
Id: cif_fix_AMCSD_aniso_labels 10200 2024-08-01 14:09:44Z saulius
;
2024-08-02T12:19:59+03:00
;Changed the following '_atom_site_aniso_label' values:
'OH1B' -> 'O-H1B'
;
2
;cod-tools version 3.10.1
Id: cif_fix_AMCSD_atom_labels 10224 2024-08-07 11:09:31Z saulius
;
2024-08-07T19:38:09+03:00
;Changed the following '_atom_site_label' values:
the first duplicated label 'Al'  converted to 'Al1'
duplicated label 'Al' at index 6 converted to 'Al3'
;

loop_
_cod_related_entry_id
_cod_related_entry_database
_cod_related_entry_code
1 AMCSD 0001245
